data_7030588
loop_
_publ_author_name
'Shin, Kyong-Soon'
'Son, Kyung-In'
'Kim, Jae Il'
'Hong, Chang Seop'
'Suh, Myungkoo'
'Noh, Dong-Youn'

_publ_section_title
;
 Heteroleptic binuclear palladium(II) and platinum(II) complexes
 containing 1,2-bis(diphenylphosphino)acetylene and
 1,2-benzenedithiolates: syntheses, crystal structures,
 electrochemistry and photoluminescence properties
;
_journal_coden_ASTM DTARAF
_journal_issue 10
_journal_name_full 'Dalton Transactions'
_journal_page_first 1767
_journal_page_last 1775
_journal_paper_doi 10.1039/b815013c
_journal_year 2009
_chemical_formula_moiety 'C68 H56 Cl4 P4 Pd2 S4'
_chemical_formula_sum 'C66 H52 Cl0 P4 Pd2 S4'
_chemical_formula_weight 1310.00
_space_group_IT_number 2
_symmetry_cell_setting triclinic
_symmetry_space_group_name_Hall '-P 1'
_symmetry_space_group_name_H-M 'P -1'
_atom_sites_solution_hydrogens geom
_atom_sites_solution_primary direct
_atom_sites_solution_secondary difmap
_audit_creation_method SHELXL-97
_cell_angle_alpha 97.031(2)
_cell_angle_beta 97.023(2)
_cell_angle_gamma 91.372(2)
_cell_formula_units_Z 2
_cell_length_a 10.8273(7)
_cell_length_b 14.6236(10)
_cell_length_c 21.0611(13)
_cell_measurement_reflns_used 8239
_cell_measurement_temperature 293(2)
_cell_measurement_theta_max 27.299
_cell_measurement_theta_min 2.243
_cell_volume 3282.2(4)
_computing_cell_refinement 'Bruker SMART APEXll'
_computing_data_collection 'Bruker SMART APEXll'
_computing_data_reduction 'Bruker SAINT'
_computing_molecular_graphics WingX
_computing_publication_material WingX
_computing_structure_refinement 'SHELXL-97 (Sheldrick, 1997)'
_computing_structure_solution SHELXTL
_diffrn_ambient_temperature 293(2)
_diffrn_measured_fraction_theta_full 0.976
_diffrn_measured_fraction_theta_max 0.976
_diffrn_measurement_device_type 'CCD area detector'
_diffrn_measurement_method 'omega scan'
_diffrn_radiation_monochromator graphite
_diffrn_radiation_source 'fine-focus sealed tube'
_diffrn_radiation_type MoK\a
_diffrn_radiation_wavelength 0.71073
_diffrn_reflns_av_R_equivalents 0.0692
_diffrn_reflns_av_sigmaI/netI 0.0981
_diffrn_reflns_limit_h_max 14
_diffrn_reflns_limit_h_min -14
_diffrn_reflns_limit_k_max 19
_diffrn_reflns_limit_k_min -19
_diffrn_reflns_limit_l_max 28
_diffrn_reflns_limit_l_min -27
_diffrn_reflns_number 54698
_diffrn_reflns_theta_full 28.48
_diffrn_reflns_theta_max 28.48
_diffrn_reflns_theta_min 0.98
_exptl_absorpt_coefficient_mu 0.811
_exptl_absorpt_correction_T_max 0.9454
_exptl_absorpt_correction_T_min 0.9233
_exptl_absorpt_correction_type multi-scan
_exptl_absorpt_process_details SADABS
_exptl_crystal_colour red
_exptl_crystal_density_diffrn 1.350
_exptl_crystal_density_method 'not measured'
_exptl_crystal_description plate
_exptl_crystal_F_000 1352
_exptl_crystal_size_max 0.10
_exptl_crystal_size_mid 0.08
_exptl_crystal_size_min 0.07
_platon_squeeze_details
;
;
_refine_diff_density_max 1.152
_refine_diff_density_min -0.885
_refine_diff_density_rms 0.080
_refine_ls_extinction_method none
_refine_ls_goodness_of_fit_ref 0.909
_refine_ls_hydrogen_treatment constr
_refine_ls_matrix_type full
_refine_ls_number_parameters 687
_refine_ls_number_reflns 16198
_refine_ls_number_restraints 0
_refine_ls_restrained_S_all 0.909
_refine_ls_R_factor_all 0.0940
_refine_ls_R_factor_gt 0.0472
_refine_ls_shift/su_max 0.001
_refine_ls_shift/su_mean 0.000
_refine_ls_structure_factor_coef Fsqd
_refine_ls_weighting_details 'calc w=1/[\s^2^(Fo^2^)+(0.0524P)^2^+0.0000P] where P=(Fo^2^+2Fc^2^)/3'
_refine_ls_weighting_scheme calc
_refine_ls_wR_factor_gt 0.1102
_refine_ls_wR_factor_ref 0.1231
_reflns_number_gt 8971
_reflns_number_total 16198
_reflns_threshold_expression >2sigma(I)
_cod_duplicate_entry 7000688
_cod_data_source_file b815013c.txt
_cod_data_source_block squeezed_[Pd(tdt)]2(u-dppa)2
_cod_depositor_comments
;
The following automatic conversions were performed:

'_exptl_absorpt_correction_type' value 'MULTI-SCAN' changed to
'multi-scan' according to
/usr/data/users/saulius/automatic-downloads/retrospective/RSC/lib/dictionaries/cif_core.dic
dictionary named 'cif_core.dic' version 2.4.2 from 2011-04-26.

Automatic conversion script
Id: cif_fix_values 2281 2013-09-26 08:29:07Z andrius 
;
_cod_original_sg_symbol_H-M P-1
_cod_database_code 7030588

loop_
_symmetry_equiv_pos_as_xyz
'x, y, z'
'-x, -y, -z'

loop_
_atom_site_label
_atom_site_type_symbol
_atom_site_fract_x
_atom_site_fract_y
_atom_site_fract_z
_atom_site_U_iso_or_equiv
_atom_site_adp_type
_atom_site_occupancy
_atom_site_symmetry_multiplicity
_atom_site_calc_flag
_atom_site_refinement_flags
Pd1 Pd -0.07987(2) 0.750240(17) 0.407110(12) 0.03999(8) Uani 1 1 d .
Pd2 Pd 0.19000(3) 0.71192(2) 0.107563(13) 0.04947(9) Uani 1 1 d .
P1 P 0.04679(9) 0.63590(6) 0.37519(4) 0.0429(2) Uani 1 1 d .
P2 P 0.00546(9) 0.85849(6) 0.35338(4) 0.0419(2) Uani 1 1 d .
P3 P 0.23246(9) 0.61764(7) 0.18549(4) 0.0506(2) Uani 1 1 d .
P4 P -0.00501(9) 0.75075(6) 0.13296(4) 0.0437(2) Uani 1 1 d .
C1 C 0.1128(3) 0.6431(2) 0.30386(18) 0.0470(8) Uani 1 1 d .
C2 C 0.1548(3) 0.6364(3) 0.25412(18) 0.0487(9) Uani 1 1 d .
C3 C -0.0057(3) 0.8274(2) 0.26920(16) 0.0447(8) Uani 1 1 d .
C4 C -0.0079(3) 0.7981(2) 0.21356(17) 0.0455(8) Uani 1 1 d .
S1 S -0.16281(9) 0.64596(7) 0.46471(5) 0.0538(2) Uani 1 1 d .
S2 S -0.20218(9) 0.85959(6) 0.45193(5) 0.0519(2) Uani 1 1 d .
S3 S 0.38209(11) 0.67606(10) 0.07886(6) 0.0790(4) Uani 1 1 d .
S4 S 0.15243(12) 0.78144(8) 0.01651(5) 0.0722(3) Uani 1 1 d .
C5 C -0.2643(4) 0.8065(3) 0.51179(18) 0.0551(10) Uani 1 1 d .
C6 C -0.3322(4) 0.8572(4) 0.5552(2) 0.0744(13) Uani 1 1 d .
H6 H -0.3459 0.9189 0.5513 0.089 Uiso 1 1 calc R
C7 C -0.3794(5) 0.8178(5) 0.6037(2) 0.0939(17) Uani 1 1 d .
H7 H -0.4248 0.8527 0.6320 0.113 Uiso 1 1 calc R
C8 C -0.3593(5) 0.7252(4) 0.6106(2) 0.0853(15) Uani 1 1 d .
C9 C -0.4016(10) 0.6904(7) 0.6678(4) 0.193(4) Uani 1 1 d .
H9A H -0.3530 0.7205 0.7062 0.289 Uiso 1 1 calc R
H9B H -0.3913 0.6251 0.6651 0.289 Uiso 1 1 calc R
H9C H -0.4878 0.7031 0.6693 0.289 Uiso 1 1 calc R
C10 C -0.2942(4) 0.6749(3) 0.5675(2) 0.0683(12) Uani 1 1 d .
H10 H -0.2820 0.6129 0.5711 0.082 Uiso 1 1 calc R
C11 C -0.2461(3) 0.7141(3) 0.51858(18) 0.0545(10) Uani 1 1 d .
C12 C 0.2804(6) 0.7568(3) -0.0248(2) 0.0785(15) Uani 1 1 d .
C13 C 0.2825(7) 0.7840(4) -0.0864(2) 0.1025(19) Uani 1 1 d .
H13 H 0.2163 0.8151 -0.1051 0.123 Uiso 1 1 calc R
C14 C 0.3864(9) 0.7636(5) -0.1197(3) 0.120(3) Uani 1 1 d .
C15 C 0.3980(9) 0.7899(7) -0.1828(4) 0.175(4) Uani 1 1 d .
H15A H 0.4574 0.8407 -0.1787 0.263 Uiso 1 1 calc R
H15B H 0.3186 0.8079 -0.2019 0.263 Uiso 1 1 calc R
H15C H 0.4256 0.7386 -0.2097 0.263 Uiso 1 1 calc R
C16 C 0.4825(9) 0.7205(6) -0.0908(4) 0.135(3) Uani 1 1 d .
H16 H 0.5521 0.7100 -0.1121 0.162 Uiso 1 1 calc R
C17 C 0.4821(5) 0.6920(4) -0.0321(3) 0.102(2) Uani 1 1 d .
H17 H 0.5484 0.6599 -0.0148 0.123 Uiso 1 1 calc R
C18 C 0.3807(5) 0.7115(4) 0.0024(2) 0.0803(15) Uani 1 1 d .
C19 C -0.0628(4) 0.9709(2) 0.35958(16) 0.0482(9) Uani 1 1 d .
C20 C -0.0099(4) 1.0425(2) 0.40344(18) 0.0574(10) Uani 1 1 d .
H20 H 0.0654 1.0352 0.4284 0.069 Uiso 1 1 calc R
C21 C -0.0679(5) 1.1252(3) 0.4106(2) 0.0707(12) Uani 1 1 d .
H21 H -0.0308 1.1737 0.4400 0.085 Uiso 1 1 calc R
C22 C -0.1775(5) 1.1365(3) 0.3758(2) 0.0791(14) Uani 1 1 d .
H22 H -0.2169 1.1923 0.3811 0.095 Uiso 1 1 calc R
C23 C -0.2313(5) 1.0642(3) 0.3317(3) 0.0835(14) Uani 1 1 d .
H23 H -0.3069 1.0717 0.3071 0.100 Uiso 1 1 calc R
C24 C -0.1750(4) 0.9828(3) 0.3240(2) 0.0690(12) Uani 1 1 d .
H24 H -0.2124 0.9346 0.2945 0.083 Uiso 1 1 calc R
C25 C 0.1722(3) 0.8761(2) 0.37679(17) 0.0497(9) Uani 1 1 d .
C26 C 0.2521(4) 0.8948(3) 0.3342(2) 0.0716(12) Uani 1 1 d .
H26 H 0.2209 0.9015 0.2920 0.086 Uiso 1 1 calc R
C27 C 0.3792(5) 0.9039(4) 0.3534(3) 0.0929(17) Uani 1 1 d .
H27 H 0.4337 0.9168 0.3246 0.111 Uiso 1 1 calc R
C28 C 0.4230(5) 0.8933(4) 0.4159(4) 0.1000(19) Uani 1 1 d .
H28 H 0.5084 0.8977 0.4289 0.120 Uiso 1 1 calc R
C29 C 0.3461(6) 0.8769(4) 0.4581(3) 0.0994(18) Uani 1 1 d .
H29 H 0.3779 0.8718 0.5006 0.119 Uiso 1 1 calc R
C30 C 0.2202(4) 0.8673(3) 0.4395(2) 0.0740(13) Uani 1 1 d .
H30 H 0.1670 0.8549 0.4691 0.089 Uiso 1 1 calc R
C31 C -0.0247(3) 0.5206(2) 0.35100(17) 0.0464(8) Uani 1 1 d .
C32 C 0.0192(4) 0.4444(3) 0.3780(2) 0.0621(11) Uani 1 1 d .
H32 H 0.0811 0.4515 0.4132 0.075 Uiso 1 1 calc R
C33 C -0.0284(5) 0.3583(3) 0.3529(2) 0.0810(14) Uani 1 1 d .
H33 H 0.0018 0.3071 0.3710 0.097 Uiso 1 1 calc R
C34 C -0.1186(5) 0.3466(3) 0.3022(2) 0.0796(14) Uani 1 1 d .
H34 H -0.1492 0.2875 0.2853 0.096 Uiso 1 1 calc R
C35 C -0.1664(4) 0.4225(3) 0.2748(2) 0.0763(13) Uani 1 1 d .
H35 H -0.2299 0.4148 0.2404 0.092 Uiso 1 1 calc R
C36 C -0.1179(4) 0.5087(3) 0.2995(2) 0.0645(11) Uani 1 1 d .
H36 H -0.1482 0.5598 0.2814 0.077 Uiso 1 1 calc R
C37 C 0.1834(3) 0.6228(2) 0.43223(17) 0.0485(9) Uani 1 1 d .
C38 C 0.1676(4) 0.6124(3) 0.49526(18) 0.0611(10) Uani 1 1 d .
H38 H 0.0885 0.6151 0.5082 0.073 Uiso 1 1 calc R
C39 C 0.2699(5) 0.5981(3) 0.5391(2) 0.0754(13) Uani 1 1 d .
H39 H 0.2591 0.5887 0.5810 0.090 Uiso 1 1 calc R
C40 C 0.3850(4) 0.5979(4) 0.5207(2) 0.0835(15) Uani 1 1 d .
H40 H 0.4534 0.5886 0.5501 0.100 Uiso 1 1 calc R
C41 C 0.4020(5) 0.6110(4) 0.4596(3) 0.0920(16) Uani 1 1 d .
H41 H 0.4821 0.6118 0.4479 0.110 Uiso 1 1 calc R
C42 C 0.3024(4) 0.6233(3) 0.4149(2) 0.0744(13) Uani 1 1 d .
H42 H 0.3150 0.6319 0.3732 0.089 Uiso 1 1 calc R
C43 C 0.1879(4) 0.4978(3) 0.15724(18) 0.0599(10) Uani 1 1 d .
C44 C 0.1278(6) 0.4436(3) 0.1919(3) 0.0960(18) Uani 1 1 d .
H44 H 0.1083 0.4677 0.2323 0.115 Uiso 1 1 calc R
C45 C 0.0947(7) 0.3525(4) 0.1681(4) 0.128(3) Uani 1 1 d .
H45 H 0.0587 0.3149 0.1939 0.154 Uiso 1 1 calc R
C46 C 0.1141(7) 0.3178(4) 0.1081(3) 0.112(2) Uani 1 1 d .
H46 H 0.0868 0.2582 0.0909 0.134 Uiso 1 1 calc R
C47 C 0.1744(7) 0.3722(5) 0.0735(3) 0.115(2) Uani 1 1 d .
H47 H 0.1901 0.3484 0.0324 0.139 Uiso 1 1 calc R
C48 C 0.2137(6) 0.4617(4) 0.0968(2) 0.0899(16) Uani 1 1 d .
H48 H 0.2567 0.4971 0.0722 0.108 Uiso 1 1 calc R
C49 C -0.1144(3) 0.6529(2) 0.12375(16) 0.0483(9) Uani 1 1 d .
C50 C -0.2198(4) 0.6556(3) 0.1535(2) 0.0634(11) Uani 1 1 d .
H50 H -0.2355 0.7080 0.1806 0.076 Uiso 1 1 calc R
C51 C -0.3026(5) 0.5811(4) 0.1434(2) 0.0814(14) Uani 1 1 d .
H51 H -0.3756 0.5838 0.1626 0.098 Uiso 1 1 calc R
C52 C -0.2780(5) 0.5032(4) 0.1052(2) 0.0834(15) Uani 1 1 d .
H52 H -0.3337 0.4526 0.0989 0.100 Uiso 1 1 calc R
C53 C -0.1700(5) 0.4992(3) 0.0757(2) 0.0754(13) Uani 1 1 d .
H53 H -0.1526 0.4459 0.0499 0.090 Uiso 1 1 calc R
C54 C -0.0899(4) 0.5741(3) 0.08494(19) 0.0578(10) Uani 1 1 d .
H54 H -0.0180 0.5722 0.0649 0.069 Uiso 1 1 calc R
C55 C -0.0847(4) 0.8383(3) 0.09078(16) 0.0521(9) Uani 1 1 d .
C56 C -0.1948(4) 0.8200(3) 0.0516(2) 0.0700(12) Uani 1 1 d .
H56 H -0.2342 0.7620 0.0473 0.084 Uiso 1 1 calc R
C57 C -0.2470(5) 0.8878(4) 0.0184(2) 0.0907(16) Uani 1 1 d .
H57 H -0.3206 0.8743 -0.0093 0.109 Uiso 1 1 calc R
C58 C -0.1943(6) 0.9732(4) 0.0249(3) 0.0972(17) Uani 1 1 d .
H58 H -0.2324 1.0185 0.0030 0.117 Uiso 1 1 calc R
C59 C -0.0836(6) 0.9928(4) 0.0644(3) 0.0995(18) Uani 1 1 d .
H59 H -0.0467 1.0517 0.0695 0.119 Uiso 1 1 calc R
C60 C -0.0277(5) 0.9255(3) 0.0961(2) 0.0795(14) Uani 1 1 d .
H60 H 0.0488 0.9382 0.1213 0.095 Uiso 1 1 calc R
C61 C 0.3891(4) 0.6183(4) 0.22875(18) 0.0655(12) Uani 1 1 d .
C62 C 0.4511(4) 0.7027(4) 0.2465(3) 0.0925(17) Uani 1 1 d .
H62 H 0.4217 0.7554 0.2300 0.111 Uiso 1 1 calc R
C63 C 0.5609(5) 0.7065(6) 0.2906(3) 0.128(3) Uani 1 1 d .
H63 H 0.6038 0.7626 0.3045 0.154 Uiso 1 1 calc R
C64 C 0.6038(6) 0.6288(8) 0.3126(3) 0.135(3) Uani 1 1 d .
H64 H 0.6761 0.6324 0.3417 0.162 Uiso 1 1 calc R
C65 C 0.5436(6) 0.5456(7) 0.2933(3) 0.123(2) Uani 1 1 d .
H65 H 0.5758 0.4928 0.3084 0.148 Uiso 1 1 calc R
C66 C 0.4349(4) 0.5395(4) 0.2511(2) 0.0878(15) Uani 1 1 d .
H66 H 0.3929 0.4828 0.2380 0.105 Uiso 1 1 calc R

loop_
_atom_site_aniso_label
_atom_site_aniso_U_11
_atom_site_aniso_U_22
_atom_site_aniso_U_33
_atom_site_aniso_U_23
_atom_site_aniso_U_13
_atom_site_aniso_U_12
Pd1 0.04269(16) 0.04085(15) 0.03551(14) 0.00051(10) 0.00579(11) 0.00057(11)
Pd2 0.04814(17) 0.05973(19) 0.03956(16) -0.00004(13) 0.00989(12) -0.00768(13)
P1 0.0460(5) 0.0444(5) 0.0383(5) 0.0033(4) 0.0075(4) 0.0030(4)
P2 0.0492(5) 0.0399(5) 0.0345(4) -0.0016(4) 0.0040(4) -0.0010(4)
P3 0.0439(5) 0.0674(6) 0.0393(5) 0.0006(4) 0.0068(4) 0.0042(5)
P4 0.0505(5) 0.0460(5) 0.0331(4) 0.0002(4) 0.0053(4) -0.0026(4)
C1 0.047(2) 0.044(2) 0.050(2) 0.0051(16) 0.0063(17) 0.0014(16)
C2 0.046(2) 0.053(2) 0.046(2) 0.0009(17) 0.0082(17) 0.0039(17)
C3 0.057(2) 0.0386(19) 0.0383(19) 0.0033(15) 0.0052(16) 0.0020(16)
C4 0.050(2) 0.044(2) 0.041(2) 0.0016(15) 0.0037(16) 0.0031(16)
S1 0.0558(6) 0.0516(6) 0.0574(6) 0.0117(4) 0.0158(5) 0.0019(4)
S2 0.0555(6) 0.0481(5) 0.0521(5) -0.0020(4) 0.0152(4) 0.0046(4)
S3 0.0550(7) 0.1116(10) 0.0705(7) -0.0025(7) 0.0247(6) -0.0052(6)
S4 0.0927(9) 0.0759(7) 0.0525(6) 0.0164(5) 0.0211(6) -0.0058(6)
C5 0.051(2) 0.068(3) 0.044(2) -0.0041(18) 0.0096(17) -0.0017(19)
C6 0.073(3) 0.084(3) 0.066(3) -0.005(2) 0.025(2) 0.008(2)
C7 0.088(4) 0.128(5) 0.067(3) -0.016(3) 0.043(3) -0.003(3)
C8 0.082(4) 0.115(5) 0.061(3) 0.005(3) 0.025(3) -0.015(3)
C9 0.243(11) 0.211(10) 0.137(7) 0.033(7) 0.072(7) -0.037(8)
C10 0.062(3) 0.088(3) 0.058(3) 0.016(2) 0.014(2) -0.007(2)
C11 0.048(2) 0.072(3) 0.043(2) 0.0056(18) 0.0061(17) -0.0040(19)
C12 0.111(4) 0.067(3) 0.056(3) -0.008(2) 0.032(3) -0.037(3)
C13 0.154(6) 0.089(4) 0.068(3) 0.004(3) 0.043(4) -0.037(4)
C14 0.175(8) 0.121(6) 0.063(4) -0.014(3) 0.055(5) -0.070(5)
C15 0.211(9) 0.221(10) 0.100(5) 0.022(6) 0.053(6) -0.039(7)
C16 0.151(7) 0.152(7) 0.100(6) -0.044(5) 0.086(5) -0.085(6)
C17 0.088(4) 0.120(4) 0.094(4) -0.033(3) 0.047(3) -0.052(3)
C18 0.082(3) 0.088(3) 0.067(3) -0.022(3) 0.036(3) -0.041(3)
C19 0.062(2) 0.043(2) 0.0403(19) 0.0025(15) 0.0100(17) -0.0038(17)
C20 0.078(3) 0.043(2) 0.049(2) -0.0027(17) 0.0043(19) -0.0024(19)
C21 0.104(4) 0.049(2) 0.056(3) -0.0037(19) 0.008(3) 0.002(2)
C22 0.109(4) 0.045(3) 0.086(3) 0.009(2) 0.019(3) 0.022(3)
C23 0.082(3) 0.066(3) 0.100(4) 0.009(3) -0.005(3) 0.019(3)
C24 0.073(3) 0.047(2) 0.079(3) -0.003(2) -0.013(2) 0.006(2)
C25 0.052(2) 0.046(2) 0.049(2) -0.0027(16) 0.0066(18) -0.0051(17)
C26 0.060(3) 0.087(3) 0.063(3) -0.009(2) 0.009(2) -0.012(2)
C27 0.060(3) 0.106(4) 0.108(4) -0.028(3) 0.033(3) -0.010(3)
C28 0.054(3) 0.088(4) 0.146(6) -0.014(4) -0.010(4) 0.005(3)
C29 0.079(4) 0.115(5) 0.096(4) 0.023(3) -0.028(3) -0.017(3)
C30 0.065(3) 0.089(3) 0.065(3) 0.017(2) -0.010(2) -0.010(2)
C31 0.045(2) 0.046(2) 0.048(2) 0.0023(16) 0.0110(16) 0.0017(16)
C32 0.073(3) 0.049(2) 0.064(3) 0.011(2) 0.003(2) 0.000(2)
C33 0.104(4) 0.049(3) 0.088(3) 0.013(2) -0.005(3) 0.001(2)
C34 0.091(4) 0.061(3) 0.083(3) -0.001(2) 0.012(3) -0.020(3)
C35 0.076(3) 0.072(3) 0.073(3) -0.004(2) -0.009(2) -0.010(2)
C36 0.062(3) 0.056(2) 0.072(3) 0.011(2) -0.005(2) 0.001(2)
C37 0.051(2) 0.047(2) 0.048(2) 0.0030(16) 0.0074(17) 0.0039(17)
C38 0.058(2) 0.079(3) 0.045(2) 0.008(2) 0.0010(19) 0.003(2)
C39 0.081(3) 0.093(3) 0.048(2) 0.012(2) -0.009(2) -0.003(3)
C40 0.055(3) 0.118(4) 0.073(3) 0.011(3) -0.014(2) 0.001(3)
C41 0.057(3) 0.143(5) 0.078(4) 0.026(3) 0.003(3) 0.007(3)
C42 0.057(3) 0.107(4) 0.061(3) 0.018(3) 0.007(2) 0.010(2)
C43 0.062(3) 0.070(3) 0.045(2) -0.0015(19) 0.0033(19) 0.017(2)
C44 0.133(5) 0.072(3) 0.084(3) -0.020(3) 0.056(3) -0.021(3)
C45 0.170(7) 0.078(4) 0.136(6) -0.029(4) 0.073(5) -0.032(4)
C46 0.151(6) 0.075(4) 0.099(5) -0.024(4) 0.008(4) -0.002(4)
C47 0.182(7) 0.088(4) 0.068(3) -0.022(3) 0.012(4) 0.032(4)
C48 0.134(5) 0.080(4) 0.056(3) -0.004(2) 0.027(3) 0.013(3)
C49 0.052(2) 0.051(2) 0.0401(19) 0.0015(16) 0.0039(16) -0.0069(17)
C50 0.055(2) 0.066(3) 0.069(3) -0.005(2) 0.021(2) -0.006(2)
C51 0.068(3) 0.087(4) 0.089(3) 0.000(3) 0.026(3) -0.023(3)
C52 0.083(4) 0.076(3) 0.085(3) 0.004(3) 0.001(3) -0.029(3)
C53 0.081(3) 0.060(3) 0.076(3) -0.013(2) -0.002(3) -0.012(2)
C54 0.055(2) 0.054(2) 0.060(2) -0.0067(19) 0.0074(19) -0.0082(19)
C55 0.065(3) 0.053(2) 0.0368(19) 0.0009(16) 0.0069(17) 0.0007(19)
C56 0.085(3) 0.054(2) 0.064(3) 0.000(2) -0.009(2) 0.004(2)
C57 0.108(4) 0.073(3) 0.081(3) 0.010(3) -0.030(3) 0.017(3)
C58 0.124(5) 0.080(4) 0.086(4) 0.030(3) -0.018(3) 0.006(3)
C59 0.123(5) 0.063(3) 0.117(5) 0.035(3) 0.011(4) -0.003(3)
C60 0.090(4) 0.059(3) 0.086(3) 0.017(2) -0.004(3) -0.011(2)
C61 0.045(2) 0.105(4) 0.042(2) -0.007(2) 0.0073(18) 0.011(2)
C62 0.057(3) 0.105(4) 0.100(4) -0.037(3) -0.004(3) 0.011(3)
C63 0.061(4) 0.174(7) 0.121(5) -0.073(5) -0.007(3) 0.006(4)
C64 0.062(4) 0.247(11) 0.085(4) -0.022(6) 0.001(3) 0.037(6)
C65 0.069(4) 0.202(8) 0.104(5) 0.045(5) 0.001(4) 0.038(5)
C66 0.058(3) 0.130(5) 0.082(3) 0.036(3) 0.008(3) 0.018(3)

loop_
_atom_type_symbol
_atom_type_description
_atom_type_scat_dispersion_real
_atom_type_scat_dispersion_imag
_atom_type_scat_source
C C 0.0033 0.0016 'International Tables Vol C Tables 4.2.6.8 and 6.1.1.4'
H H 0.0000 0.0000 'International Tables Vol C Tables 4.2.6.8 and 6.1.1.4'
P P 0.1023 0.0942 'International Tables Vol C Tables 4.2.6.8 and 6.1.1.4'
S S 0.1246 0.1234 'International Tables Vol C Tables 4.2.6.8 and 6.1.1.4'
Pd Pd -0.9988 1.0072 'International Tables Vol C Tables 4.2.6.8 and 6.1.1.4'
Cl Cl 0.1484 0.1585 'International Tables Vol C Tables 4.2.6.8 and 6.1.1.4'

loop_
_geom_angle_atom_site_label_1
_geom_angle_atom_site_label_2
_geom_angle_atom_site_label_3
_geom_angle
P1 Pd1 S2 172.76(3)
P1 Pd1 S1 86.02(4)
S2 Pd1 S1 88.68(4)
P1 Pd1 P2 95.16(3)
S2 Pd1 P2 89.97(3)
S1 Pd1 P2 177.64(3)
S4 Pd2 P3 169.01(4)
S4 Pd2 S3 88.53(5)
P3 Pd2 S3 85.82(4)
S4 Pd2 P4 89.29(4)
P3 Pd2 P4 96.34(3)
S3 Pd2 P4 177.81(4)
C1 P1 C37 101.81(17)
C1 P1 C31 96.04(16)
C37 P1 C31 106.36(17)
C1 P1 Pd1 117.58(12)
C37 P1 Pd1 115.13(12)
C31 P1 Pd1 117.24(12)
C3 P2 C19 102.39(16)
C3 P2 C25 102.77(17)
C19 P2 C25 107.67(17)
C3 P2 Pd1 114.10(12)
C19 P2 Pd1 116.34(12)
C25 P2 Pd1 112.26(13)
C2 P3 C43 101.10(19)
C2 P3 C61 96.39(17)
C43 P3 C61 106.4(2)
C2 P3 Pd2 117.54(13)
C43 P3 Pd2 112.79(13)
C61 P3 Pd2 119.94(16)
C4 P4 C49 102.82(17)
C4 P4 C55 100.71(16)
C49 P4 C55 105.92(18)
C4 P4 Pd2 114.45(12)
C49 P4 Pd2 113.43(13)
C55 P4 Pd2 117.73(13)
C2 C1 P1 171.8(3)
C1 C2 P3 172.2(3)
C4 C3 P2 173.3(3)
C3 C4 P4 176.9(3)
C11 S1 Pd1 104.00(14)
C5 S2 Pd1 103.95(14)
C18 S3 Pd2 104.3(2)
C12 S4 Pd2 104.7(2)
C11 C5 C6 118.0(4)
C11 C5 S2 121.7(3)
C6 C5 S2 120.2(3)
C7 C6 C5 121.4(5)
C6 C7 C8 120.1(5)
C10 C8 C7 118.6(5)
C10 C8 C9 124.4(7)
C7 C8 C9 116.9(6)
C8 C10 C11 121.7(5)
C10 C11 C5 120.2(4)
C10 C11 S1 119.6(3)
C5 C11 S1 120.2(3)
C18 C12 C13 119.4(5)
C18 C12 S4 121.1(4)
C13 C12 S4 119.5(5)
C12 C13 C14 119.2(7)
C16 C14 C13 119.1(6)
C16 C14 C15 117.5(8)
C13 C14 C15 123.4(9)
C14 C16 C17 122.9(7)
C16 C17 C18 119.4(7)
C12 C18 C17 119.9(5)
C12 C18 S3 121.0(4)
C17 C18 S3 119.1(5)
C20 C19 C24 118.9(4)
C20 C19 P2 121.1(3)
C24 C19 P2 119.8(3)
C19 C20 C21 120.2(4)
C22 C21 C20 120.7(4)
C21 C22 C23 119.2(4)
C24 C23 C22 120.7(5)
C23 C24 C19 120.4(4)
C26 C25 C30 118.8(4)
C26 C25 P2 122.5(3)
C30 C25 P2 118.7(3)
C25 C26 C27 120.6(5)
C28 C27 C26 118.6(5)
C29 C28 C27 121.4(5)
C28 C29 C30 120.3(5)
C29 C30 C25 120.2(5)
C36 C31 C32 119.2(3)
C36 C31 P1 118.0(3)
C32 C31 P1 122.4(3)
C33 C32 C31 119.9(4)
C34 C33 C32 120.9(4)
C33 C34 C35 120.4(4)
C36 C35 C34 118.7(4)
C35 C36 C31 120.9(4)
C42 C37 C38 118.9(4)
C42 C37 P1 122.3(3)
C38 C37 P1 118.8(3)
C37 C38 C39 119.9(4)
C40 C39 C38 119.8(4)
C39 C40 C41 120.7(4)
C40 C41 C42 120.7(5)
C41 C42 C37 119.8(4)
C44 C43 C48 118.9(4)
C44 C43 P3 122.8(3)
C48 C43 P3 118.3(4)
C43 C44 C45 120.8(5)
C46 C45 C44 120.8(6)
C45 C46 C47 118.1(6)
C46 C47 C48 122.6(5)
C47 C48 C43 118.7(5)
C50 C49 C54 119.6(4)
C50 C49 P4 122.0(3)
C54 C49 P4 118.4(3)
C49 C50 C51 120.2(4)
C52 C51 C50 120.0(5)
C51 C52 C53 120.3(4)
C54 C53 C52 119.2(4)
C53 C54 C49 120.7(4)
C56 C55 C60 118.9(4)
C56 C55 P4 122.4(3)
C60 C55 P4 118.5(3)
C55 C56 C57 119.6(4)
C58 C57 C56 121.7(5)
C57 C58 C59 119.3(5)
C60 C59 C58 119.9(5)
C59 C60 C55 120.4(5)
C62 C61 C66 121.4(4)
C62 C61 P3 117.3(4)
C66 C61 P3 120.6(4)
C61 C62 C63 117.7(6)
C64 C63 C62 120.2(7)
C63 C64 C65 121.6(7)
C64 C65 C66 119.9(7)
C65 C66 C61 119.2(6)

loop_
_geom_bond_atom_site_label_1
_geom_bond_atom_site_label_2
_geom_bond_distance
Pd1 P1 2.2778(9)
Pd1 S2 2.2890(10)
Pd1 S1 2.2930(10)
Pd1 P2 2.2943(9)
Pd2 S4 2.2765(11)
Pd2 P3 2.2816(11)
Pd2 S3 2.2910(12)
Pd2 P4 2.3078(10)
P1 C1 1.754(4)
P1 C37 1.818(4)
P1 C31 1.825(4)
P2 C3 1.764(4)
P2 C19 1.815(4)
P2 C25 1.816(4)
P3 C2 1.756(4)
P3 C43 1.815(4)
P3 C61 1.824(4)
P4 C4 1.757(4)
P4 C49 1.811(4)
P4 C55 1.821(4)
C1 C2 1.186(5)
C3 C4 1.195(4)
S1 C11 1.764(4)
S2 C5 1.751(4)
S3 C18 1.750(6)
S4 C12 1.746(6)
C5 C11 1.393(6)
C5 C6 1.397(6)
C6 C7 1.377(7)
C7 C8 1.399(8)
C8 C10 1.372(7)
C8 C9 1.480(9)
C10 C11 1.386(6)
C12 C18 1.385(7)
C12 C13 1.406(7)
C13 C14 1.416(10)
C14 C16 1.350(11)
C14 C15 1.448(9)
C16 C17 1.351(10)
C17 C18 1.405(7)
C19 C20 1.372(5)
C19 C24 1.373(5)
C20 C21 1.377(6)
C21 C22 1.342(6)
C22 C23 1.385(7)
C23 C24 1.351(6)
C25 C26 1.366(6)
C25 C30 1.381(5)
C26 C27 1.385(6)
C27 C28 1.370(8)
C28 C29 1.329(8)
C29 C30 1.370(7)
C31 C36 1.379(5)
C31 C32 1.381(5)
C32 C33 1.367(6)
C33 C34 1.348(6)
C34 C35 1.394(6)
C35 C36 1.370(6)
C37 C42 1.381(6)
C37 C38 1.385(5)
C38 C39 1.391(6)
C39 C40 1.350(7)
C40 C41 1.357(7)
C41 C42 1.373(6)
C43 C44 1.347(6)
C43 C48 1.381(6)
C44 C45 1.388(7)
C45 C46 1.346(8)
C46 C47 1.349(9)
C47 C48 1.377(8)
C49 C50 1.366(5)
C49 C54 1.379(5)
C50 C51 1.374(6)
C51 C52 1.362(7)
C52 C53 1.389(7)
C53 C54 1.360(6)
C55 C56 1.365(5)
C55 C60 1.389(6)
C56 C57 1.376(6)
C57 C58 1.345(7)
C58 C59 1.375(7)
C59 C60 1.368(7)
C61 C62 1.378(7)
C61 C66 1.379(7)
C62 C63 1.411(8)
C63 C64 1.350(11)
C64 C65 1.359(10)
C65 C66 1.379(8)

loop_
_platon_squeeze_void_nr
_platon_squeeze_void_average_x
_platon_squeeze_void_average_y
_platon_squeeze_void_average_z
_platon_squeeze_void_volume
_platon_squeeze_void_count_electrons
1 -0.208 0.000 0.000 483.8 131.5
